data_7062743
loop_
_publ_author_name
'Bakaev, I. V.'
'Romashev, N. F.'
'Komlyagina, V. I.'
'Samsonenko, D. G.'
'Gushchin, A. L.'

_publ_section_title
;
 Mono(arylhydrazino)acenaphthenones as a platform for the design of NIR
 chromophores based on Pd(ii)-BIAN complexes
;
_journal_issue 40
_journal_name_full 'New Journal of Chemistry'
_journal_page_first 18825
_journal_page_last 18834
_journal_paper_doi 10.1039/D3NJ03832G
_journal_volume 47
_journal_year 2023
_chemical_formula_sum 'C19 H14 N2 O'
_chemical_formula_weight 286.32
_space_group_crystal_system monoclinic
_space_group_IT_number 14
_space_group_name_Hall '-P 2ybc'
_space_group_name_H-M_alt 'P 1 21/c 1'
_atom_sites_solution_hydrogens geom
_atom_sites_solution_primary dual
_atom_sites_solution_secondary difmap
_audit_creation_method SHELXL-2019/3
_audit_update_record
;
2023-08-16 deposited with the CCDC.	2023-09-21 downloaded from the CCDC.
;
_cell_angle_alpha 90
_cell_angle_beta 98.802(12)
_cell_angle_gamma 90
_cell_formula_units_Z 4
_cell_length_a 13.221(5)
_cell_length_b 14.527(6)
_cell_length_c 7.465(2)
_cell_measurement_reflns_used 380
_cell_measurement_temperature 150(2)
_cell_measurement_theta_max 18.55
_cell_measurement_theta_min 2.80
_cell_volume 1416.9(9)
_computing_cell_refinement 'SAINT (Bruker-AXS, 2016)'
_computing_data_collection 'APEX3 (Bruker-AXS, 2016)'
_computing_data_reduction 'SAINT (Bruker-AXS, 2016)'
_computing_molecular_graphics 'ShelXle (H\"ubschle, 2011)'
_computing_publication_material 'CIFTAB (Sheldrick, 2015)'
_computing_structure_refinement 'SHELXL-2018 (Sheldrick, 2015)'
_computing_structure_solution 'SHELXT-2018 (Sheldrick, 2015)'
_diffrn_ambient_temperature 150(2)
_diffrn_detector PIXEL
_diffrn_detector_area_resol_mean 7.41
_diffrn_detector_type 'Bruker PHOTON III area detector'
_diffrn_measured_fraction_theta_full 1.000
_diffrn_measured_fraction_theta_max 0.999
_diffrn_measurement_device 'three-circle diffractometer'
_diffrn_measurement_device_type 'Bruker D8 Venture diffractometer'
_diffrn_measurement_method '\w and \f scans'
_diffrn_radiation_monochromator 'Incoatec HELIOS multilayer mirrors'
_diffrn_radiation_type MoK\a
_diffrn_radiation_wavelength 0.71073
_diffrn_reflns_av_R_equivalents 0.1231
_diffrn_reflns_av_unetI/netI 0.1158
_diffrn_reflns_Laue_measured_fraction_full 1.000
_diffrn_reflns_Laue_measured_fraction_max 0.999
_diffrn_reflns_limit_h_max 11
_diffrn_reflns_limit_h_min -16
_diffrn_reflns_limit_k_max 17
_diffrn_reflns_limit_k_min -15
_diffrn_reflns_limit_l_max 9
_diffrn_reflns_limit_l_min -9
_diffrn_reflns_number 11261
_diffrn_reflns_point_group_measured_fraction_full 1.000
_diffrn_reflns_point_group_measured_fraction_max 0.999
_diffrn_reflns_theta_full 25.242
_diffrn_reflns_theta_max 25.642
_diffrn_reflns_theta_min 2.096
_diffrn_source 'Incoatec IuS3.0 microfocus X-ray tube'
_exptl_absorpt_coefficient_mu 0.084
_exptl_absorpt_correction_T_max 0.745
_exptl_absorpt_correction_T_min 0.6111
_exptl_absorpt_correction_type multi-scan
_exptl_absorpt_process_details
;
 SADABS 2016/2: Krause, L., Herbst-Irmer, R., Sheldrick G.M. & Stalke D.,
 J. Appl. Cryst. 48 (2015) 3-10
;
_exptl_crystal_colour orange
_exptl_crystal_density_diffrn 1.342
_exptl_crystal_description plate
_exptl_crystal_F_000 600
_exptl_crystal_size_max 0.08
_exptl_crystal_size_mid 0.03
_exptl_crystal_size_min 0.02
_refine_diff_density_max 0.210
_refine_diff_density_min -0.239
_refine_diff_density_rms 0.054
_refine_ls_extinction_method none
_refine_ls_goodness_of_fit_ref 0.848
_refine_ls_hydrogen_treatment constr
_refine_ls_matrix_type full
_refine_ls_number_parameters 200
_refine_ls_number_reflns 2676
_refine_ls_number_restraints 0
_refine_ls_restrained_S_all 0.848
_refine_ls_R_factor_all 0.1637
_refine_ls_R_factor_gt 0.0611
_refine_ls_shift/su_max 0.000
_refine_ls_shift/su_mean 0.000
_refine_ls_structure_factor_coef Fsqd
_refine_ls_weighting_details 'w=1/[\s^2^(Fo^2^)+(0.0629P)^2^] where P=(Fo^2^+2Fc^2^)/3'
_refine_ls_weighting_scheme calc
_refine_ls_wR_factor_gt 0.1216
_refine_ls_wR_factor_ref 0.1518
_reflns_Friedel_coverage 0.000
_reflns_number_gt 1188
_reflns_number_total 2676
_reflns_threshold_expression 'I > 2\s(I)'
_cod_data_source_file d3nj03832g2.cif
_cod_data_source_block ib26
_cod_depositor_comments 'Adding full bibliography for 7062743--7062746.cif.'
_cod_original_cell_volume 1416.8(9)
_cod_original_sg_symbol_H-M 'P 21/c'
_cod_database_code 7062743
_shelx_shelxl_version_number 2019/3
_shelx_space_group_comment
;
The symmetry employed for this shelxl refinement is uniquely defined
by the following loop, which should always be used as a source of
symmetry information in preference to the above space-group names.
They are only intended as comments.
;
_shelx_estimated_absorpt_t_min 0.993
_shelx_estimated_absorpt_t_max 0.998

loop_
_space_group_symop_operation_xyz
'x, y, z'
'-x, y+1/2, -z+1/2'
'-x, -y, -z'
'x, -y-1/2, z-1/2'

loop_
_atom_site_label
_atom_site_type_symbol
_atom_site_fract_x
_atom_site_fract_y
_atom_site_fract_z
_atom_site_U_iso_or_equiv
_atom_site_adp_type
_atom_site_occupancy
_atom_site_site_symmetry_order
_atom_site_calc_flag
_atom_site_refinement_flags_posn
_atom_site_refinement_flags_adp
_atom_site_refinement_flags_occupancy
_atom_site_disorder_assembly
_atom_site_disorder_group
O1 O 0.60533(17) 0.88451(14) 0.3345(3) 0.0440(6) Uani 1 1 d . . . . .
N1 N 0.6381(2) 0.67952(17) 0.3162(3) 0.0348(7) Uani 1 1 d . . . . .
N2 N 0.7184(2) 0.73128(17) 0.2884(3) 0.0358(7) Uani 1 1 d . . . . .
H2 H 0.712246 0.791564 0.282219 0.043 Uiso 1 1 calc R U . . .
C1 C 0.5403(2) 0.8251(2) 0.3562(4) 0.0356(8) Uani 1 1 d . . . . .
C2 C 0.5558(2) 0.7235(2) 0.3454(4) 0.0326(8) Uani 1 1 d . . . . .
C3 C 0.4624(2) 0.6785(2) 0.3833(4) 0.0312(7) Uani 1 1 d . . . . .
C4 C 0.3949(2) 0.7496(2) 0.4179(4) 0.0327(8) Uani 1 1 d . . . . .
C5 C 0.4366(2) 0.8384(2) 0.4021(4) 0.0370(8) Uani 1 1 d . . . . .
C6 C 0.3796(3) 0.9148(2) 0.4321(4) 0.0447(9) Uani 1 1 d . . . . .
H6 H 0.405693 0.975185 0.421364 0.054 Uiso 1 1 calc R U . . .
C7 C 0.2814(3) 0.9007(3) 0.4791(4) 0.0496(10) Uani 1 1 d . . . . .
H7 H 0.241524 0.952766 0.500807 0.060 Uiso 1 1 calc R U . . .
C8 C 0.2410(3) 0.8137(3) 0.4948(4) 0.0467(9) Uani 1 1 d . . . . .
H8 H 0.174597 0.807307 0.527230 0.056 Uiso 1 1 calc R U . . .
C9 C 0.2973(2) 0.7343(2) 0.4633(4) 0.0387(8) Uani 1 1 d . . . . .
C10 C 0.2679(3) 0.6402(3) 0.4739(4) 0.0466(9) Uani 1 1 d . . . . .
H10 H 0.203296 0.625288 0.507033 0.056 Uiso 1 1 calc R U . . .
C11 C 0.3324(3) 0.5712(2) 0.4365(4) 0.0476(9) Uani 1 1 d . . . . .
H11 H 0.310742 0.509162 0.443428 0.057 Uiso 1 1 calc R U . . .
C12 C 0.4299(3) 0.5889(2) 0.3879(4) 0.0417(8) Uani 1 1 d . . . . .
H12 H 0.471965 0.539808 0.359120 0.050 Uiso 1 1 calc R U . . .
C13 C 0.8120(2) 0.6899(2) 0.2691(4) 0.0333(8) Uani 1 1 d . . . . .
C14 C 0.8216(3) 0.5943(2) 0.2697(4) 0.0423(9) Uani 1 1 d . . . . .
H14 H 0.764197 0.556377 0.280230 0.051 Uiso 1 1 calc R U . . .
C15 C 0.9151(3) 0.5551(3) 0.2549(4) 0.0525(10) Uani 1 1 d . . . . .
H15 H 0.922010 0.490022 0.255604 0.063 Uiso 1 1 calc R U . . .
C16 C 0.9986(3) 0.6098(3) 0.2391(4) 0.0516(10) Uani 1 1 d . . . . .
H16 H 1.062865 0.582771 0.229100 0.062 Uiso 1 1 calc R U . . .
C17 C 0.9876(3) 0.7046(3) 0.2378(4) 0.0489(10) Uani 1 1 d . . . . .
H17 H 1.045195 0.741922 0.226098 0.059 Uiso 1 1 calc R U . . .
C18 C 0.8953(3) 0.7467(2) 0.2532(4) 0.0387(9) Uani 1 1 d . . . . .
C19 C 0.8831(3) 0.8503(2) 0.2529(5) 0.0551(10) Uani 1 1 d . . . . .
H19A H 0.947287 0.879385 0.232843 0.083 Uiso 1 1 calc R U . . .
H19B H 0.865843 0.870372 0.369934 0.083 Uiso 1 1 calc R U . . .
H19C H 0.828130 0.868342 0.155781 0.083 Uiso 1 1 calc R U . . .

loop_
_atom_site_aniso_label
_atom_site_aniso_U_11
_atom_site_aniso_U_22
_atom_site_aniso_U_33
_atom_site_aniso_U_23
_atom_site_aniso_U_13
_atom_site_aniso_U_12
O1 0.0441(16) 0.0302(13) 0.0583(14) -0.0033(11) 0.0101(11) -0.0015(12)
N1 0.0277(17) 0.0334(16) 0.0429(15) 0.0035(12) 0.0043(12) -0.0013(14)
N2 0.0324(18) 0.0268(16) 0.0485(16) -0.0019(12) 0.0075(12) -0.0011(14)
C1 0.036(2) 0.038(2) 0.0319(17) -0.0021(14) 0.0018(14) 0.0030(17)
C2 0.032(2) 0.034(2) 0.0312(17) -0.0003(14) 0.0026(13) -0.0001(17)
C3 0.0292(19) 0.0315(19) 0.0326(16) -0.0006(14) 0.0035(13) -0.0023(16)
C4 0.027(2) 0.042(2) 0.0276(17) 0.0022(14) 0.0000(13) -0.0002(16)
C5 0.032(2) 0.041(2) 0.0377(17) -0.0011(16) 0.0030(14) 0.0039(17)
C6 0.048(2) 0.039(2) 0.047(2) -0.0028(16) 0.0065(16) 0.0061(19)
C7 0.041(2) 0.058(3) 0.051(2) -0.0049(18) 0.0109(17) 0.018(2)
C8 0.035(2) 0.068(3) 0.0381(19) 0.0005(18) 0.0071(15) 0.005(2)
C9 0.030(2) 0.053(2) 0.0320(18) -0.0004(15) 0.0026(14) 0.0005(18)
C10 0.031(2) 0.069(3) 0.0394(19) 0.0053(17) 0.0040(15) -0.011(2)
C11 0.042(2) 0.048(2) 0.053(2) 0.0087(17) 0.0076(17) -0.013(2)
C12 0.044(2) 0.038(2) 0.0436(19) 0.0038(16) 0.0060(15) -0.0054(18)
C13 0.028(2) 0.037(2) 0.0352(17) -0.0012(14) 0.0058(13) 0.0032(16)
C14 0.040(2) 0.034(2) 0.053(2) -0.0007(16) 0.0085(16) -0.0013(17)
C15 0.037(2) 0.050(2) 0.071(2) 0.0010(18) 0.0078(18) 0.008(2)
C16 0.032(2) 0.063(3) 0.060(2) -0.0086(19) 0.0055(16) 0.006(2)
C17 0.030(2) 0.062(3) 0.056(2) -0.0116(18) 0.0114(16) -0.0084(19)
C18 0.032(2) 0.043(2) 0.0419(19) -0.0079(16) 0.0088(15) -0.0057(17)
C19 0.054(3) 0.046(2) 0.068(2) -0.0033(19) 0.0179(19) -0.0122(19)

loop_
_atom_type_symbol
_atom_type_description
_atom_type_scat_dispersion_real
_atom_type_scat_dispersion_imag
_atom_type_scat_source
C C 0.0033 0.0016 'International Tables Vol C Tables 4.2.6.8 and 6.1.1.4'
H H 0.0000 0.0000 'International Tables Vol C Tables 4.2.6.8 and 6.1.1.4'
N N 0.0061 0.0033 'International Tables Vol C Tables 4.2.6.8 and 6.1.1.4'
O O 0.0106 0.0060 'International Tables Vol C Tables 4.2.6.8 and 6.1.1.4'

loop_
_geom_angle_atom_site_label_1
_geom_angle_atom_site_label_2
_geom_angle_atom_site_label_3
_geom_angle
_geom_angle_site_symmetry_1
_geom_angle_site_symmetry_3
_geom_angle_publ_flag
C2 N1 N2 116.7(3) . . ?
N1 N2 H2 119.8 . . ?
N1 N2 C13 120.4(3) . . ?
C13 N2 H2 119.8 . . ?
O1 C1 C2 125.0(3) . . ?
O1 C1 C5 128.5(3) . . ?
C5 C1 C2 106.4(3) . . ?
N1 C2 C1 128.1(3) . . ?
N1 C2 C3 124.2(3) . . ?
C3 C2 C1 107.7(3) . . ?
C4 C3 C2 106.5(3) . . ?
C12 C3 C2 134.9(3) . . ?
C12 C3 C4 118.6(3) . . ?
C3 C4 C5 112.7(3) . . ?
C9 C4 C3 123.9(3) . . ?
C9 C4 C5 123.3(3) . . ?
C4 C5 C1 106.6(3) . . ?
C6 C5 C1 133.9(3) . . ?
C6 C5 C4 119.4(3) . . ?
C5 C6 H6 121.0 . . ?
C5 C6 C7 118.0(3) . . ?
C7 C6 H6 121.0 . . ?
C6 C7 H7 118.8 . . ?
C8 C7 C6 122.4(3) . . ?
C8 C7 H7 118.8 . . ?
C7 C8 H8 119.6 . . ?
C7 C8 C9 120.8(3) . . ?
C9 C8 H8 119.6 . . ?
C4 C9 C8 116.1(3) . . ?
C4 C9 C10 115.8(3) . . ?
C8 C9 C10 128.2(3) . . ?
C9 C10 H10 119.8 . . ?
C11 C10 C9 120.3(3) . . ?
C11 C10 H10 119.8 . . ?
C10 C11 H11 118.7 . . ?
C10 C11 C12 122.6(3) . . ?
C12 C11 H11 118.7 . . ?
C3 C12 C11 118.7(3) . . ?
C3 C12 H12 120.7 . . ?
C11 C12 H12 120.7 . . ?
C14 C13 N2 120.5(3) . . ?
C14 C13 C18 121.1(3) . . ?
C18 C13 N2 118.4(3) . . ?
C13 C14 H14 120.3 . . ?
C15 C14 C13 119.5(3) . . ?
C15 C14 H14 120.3 . . ?
C14 C15 H15 119.8 . . ?
C16 C15 C14 120.5(3) . . ?
C16 C15 H15 119.8 . . ?
C15 C16 H16 120.4 . . ?
C15 C16 C17 119.3(3) . . ?
C17 C16 H16 120.4 . . ?
C16 C17 H17 118.9 . . ?
C16 C17 C18 122.1(3) . . ?
C18 C17 H17 118.9 . . ?
C13 C18 C19 120.2(3) . . ?
C17 C18 C13 117.5(3) . . ?
C17 C18 C19 122.3(3) . . ?
C18 C19 H19A 109.5 . . ?
C18 C19 H19B 109.5 . . ?
C18 C19 H19C 109.5 . . ?
H19A C19 H19B 109.5 . . ?
H19A C19 H19C 109.5 . . ?
H19B C19 H19C 109.5 . . ?

loop_
_geom_bond_atom_site_label_1
_geom_bond_atom_site_label_2
_geom_bond_distance
_geom_bond_site_symmetry_2
_geom_bond_publ_flag
O1 C1 1.247(4) . ?
N1 N2 1.343(3) . ?
N1 C2 1.309(4) . ?
N2 H2 0.8800 . ?
N2 C13 1.403(4) . ?
C1 C2 1.493(4) . ?
C1 C5 1.476(4) . ?
C2 C3 1.462(4) . ?
C3 C4 1.414(4) . ?
C3 C12 1.373(4) . ?
C4 C5 1.415(4) . ?
C4 C9 1.401(4) . ?
C5 C6 1.378(4) . ?
C6 H6 0.9500 . ?
C6 C7 1.411(4) . ?
C7 H7 0.9500 . ?
C7 C8 1.384(4) . ?
C8 H8 0.9500 . ?
C8 C9 1.412(4) . ?
C9 C10 1.426(4) . ?
C10 H10 0.9500 . ?
C10 C11 1.372(5) . ?
C11 H11 0.9500 . ?
C11 C12 1.414(4) . ?
C12 H12 0.9500 . ?
C13 C14 1.395(4) . ?
C13 C18 1.396(4) . ?
C14 H14 0.9500 . ?
C14 C15 1.381(4) . ?
C15 H15 0.9500 . ?
C15 C16 1.380(5) . ?
C16 H16 0.9500 . ?
C16 C17 1.384(4) . ?
C17 H17 0.9500 . ?
C17 C18 1.385(4) . ?
C18 C19 1.514(4) . ?
C19 H19A 0.9800 . ?
C19 H19B 0.9800 . ?
C19 H19C 0.9800 . ?
